data_4033579
loop_
_publ_author_name
'Pic\'on-Ferrer, Inmaculada'
'Hueso-Ure\~na, Francisco'
'Ill\'an-Cabeza, Nuria A'
'Jim\'enez-Pulido, Sonia B'
'Mart\'inez-Martos, Jos\'e M'
'Ram\'irez-Exp\'osito, Mar\'ia J'
'Moreno-Carretero, Miguel N'

_publ_section_title
;
 Chloro-fac-tricarbonylrhenium(I) complexes of asymmetric azines derived
 from 6-acetyl-1,3,7-trimethylpteridine-2,4(1H,3H)-dione with hydrazine
 and aromatic aldehydes: preparation, structural characterization and
 biological activity against several human tumor cell lines.
;
_journal_issue 1
_journal_name_full 'Journal of inorganic biochemistry'
_journal_page_first 94
_journal_page_last 100
_journal_paper_doi 10.1016/j.jinorgbio.2008.09.014
_journal_volume 103
_journal_year 2009
_chemical_compound_source 'synthesis as described'
_chemical_formula_moiety 'C14 H14 Cl N6 O5 Re'
_chemical_formula_sum 'C14 H13 Cl N6 O5 Re'
_chemical_formula_weight 566.95
_chemical_name_systematic
;
 ?
;
_space_group_IT_number 2
_symmetry_cell_setting triclinic
_symmetry_Int_Tables_number 2
_symmetry_space_group_name_Hall '-P 1'
_symmetry_space_group_name_H-M 'P -1'
_atom_sites_solution_hydrogens geom
_atom_sites_solution_primary direct
_atom_sites_solution_secondary difmap
_audit_conform_dict_location ftp://ftp.iucr.org/pub/cif_core.dic
_audit_conform_dict_name cif_core.dic
_audit_conform_dict_version 2.3
_audit_creation_date 2007-04-11T19:11:15-00:00
_audit_creation_method 'WinGX routine CIF_UPDATE'
_cell_angle_alpha 100.456(7)
_cell_angle_beta 112.512(9)
_cell_angle_gamma 94.460(6)
_cell_formula_units_Z 2
_cell_length_a 9.3380(10)
_cell_length_b 9.5432(6)
_cell_length_c 11.2856(10)
_cell_measurement_reflns_used 0
_cell_measurement_temperature 293(2)
_cell_measurement_theta_max 0
_cell_measurement_theta_min 0
_cell_measurement_wavelength 0.71073
_cell_volume 901.56(16)
_computing_cell_refinement 'Dirax/lsq (Duisenberg & Schreurs, 1989-2000)'
_computing_data_collection 'Collect (Bruker AXS BV, 1997-2004)'
_computing_data_reduction 'EvalCCD (Duisenberg & Schreurs 1990-2000)'
_computing_molecular_graphics 'Ortep-3 for Windows (Farrugia, 1997)'
_computing_publication_material 'WinGX publication routines (Farrugia, 1999)'
_computing_structure_refinement 'SHELXL-97 (Sheldrick, 1997)'
_computing_structure_solution 'SHELXS-86 (Sheldrick, 1986)'
_diffrn_ambient_temperature 293(2)
_diffrn_detector 'CCD plate'
_diffrn_detector_area_resol_mean 9
_diffrn_measured_fraction_theta_full 0.993
_diffrn_measured_fraction_theta_max 0.993
_diffrn_measurement_device '95mm CCD camera on \k-goniostat'
_diffrn_measurement_device_type KappaCCD
_diffrn_measurement_method 'CCD rotation images, thick slices'
_diffrn_orient_matrix_type X=UH
_diffrn_orient_matrix_UB_11 0.01
_diffrn_orient_matrix_UB_12 0
_diffrn_orient_matrix_UB_13 0
_diffrn_orient_matrix_UB_21 0
_diffrn_orient_matrix_UB_22 0.01
_diffrn_orient_matrix_UB_23 0
_diffrn_orient_matrix_UB_31 0
_diffrn_orient_matrix_UB_32 0
_diffrn_orient_matrix_UB_33 0.01
_diffrn_radiation_monochromator graphite
_diffrn_radiation_probe x-ray
_diffrn_radiation_type MoK\a
_diffrn_radiation_wavelength 0.71073
_diffrn_reflns_av_R_equivalents 0.0346
_diffrn_reflns_av_unetI/netI 0.024
_diffrn_reflns_limit_h_max 12
_diffrn_reflns_limit_h_min -12
_diffrn_reflns_limit_k_max 12
_diffrn_reflns_limit_k_min -12
_diffrn_reflns_limit_l_max 14
_diffrn_reflns_limit_l_min -14
_diffrn_reflns_number 22793
_diffrn_reflns_theta_full 27.5
_diffrn_reflns_theta_max 27.5
_diffrn_reflns_theta_min 5
_diffrn_source 'Enraf Nonius FR590'
_exptl_absorpt_coefficient_mu 6.927
_exptl_absorpt_correction_T_max 0.190
_exptl_absorpt_correction_T_min 0.059
_exptl_absorpt_correction_type multi-scan
_exptl_absorpt_process_details '(SADABS 2.10, 2003)'
_exptl_crystal_colour red
_exptl_crystal_density_diffrn 2.088
_exptl_crystal_density_method 'not measured'
_exptl_crystal_description prism
_exptl_crystal_F_000 542
_exptl_crystal_size_max 0.47
_exptl_crystal_size_mid 0.37
_exptl_crystal_size_min 0.24
_refine_diff_density_max 1.993
_refine_diff_density_min -1.401
_refine_diff_density_rms 0.149
_refine_ls_extinction_method none
_refine_ls_goodness_of_fit_ref 1.157
_refine_ls_hydrogen_treatment mixed
_refine_ls_matrix_type full
_refine_ls_number_parameters 252
_refine_ls_number_reflns 4105
_refine_ls_number_restraints 0
_refine_ls_restrained_S_all 1.157
_refine_ls_R_factor_all 0.0307
_refine_ls_R_factor_gt 0.0262
_refine_ls_shift/su_max 0.001
_refine_ls_shift/su_mean 0
_refine_ls_structure_factor_coef Fsqd
_refine_ls_weighting_details 'calc w=1/[\s^2^(Fo^2^)+(0.0324P)^2^+1.4848P] where P=(Fo^2^+2Fc^2^)/3'
_refine_ls_weighting_scheme calc
_refine_ls_wR_factor_gt 0.0625
_refine_ls_wR_factor_ref 0.065
_reflns_number_gt 3775
_reflns_number_total 4105
_reflns_threshold_expression >2sigma(I)
_cod_data_source_file ReDLMHz.cif
_cod_data_source_block import
_cod_depositor_comments
;
The following automatic conversions were performed:

'_symmetry_cell_setting' value 'Triclinic' changed to 'triclinic'
according to the built-in table from CIF Core dictionary named
'cif_core.dic' version 2.4.1 from 2010-06-29.

Automatic conversion script
Id: cif_fix_values 5642 2017-10-24 12:04:52Z antanas 
;
_cod_original_cell_volume 901.56(14)
_cod_database_code 4033579

loop_
_symmetry_equiv_pos_as_xyz
'x, y, z'
'-x, -y, -z'

loop_
_atom_site_label
_atom_site_type_symbol
_atom_site_fract_x
_atom_site_fract_y
_atom_site_fract_z
_atom_site_U_iso_or_equiv
_atom_site_adp_type
_atom_site_occupancy
_atom_site_symmetry_multiplicity
_atom_site_calc_flag
_atom_site_refinement_flags
_atom_site_disorder_assembly
_atom_site_disorder_group
Re Re 0.275526(17) 0.154333(15) 0.722319(14) 0.02310(6) Uani 1 1 d . . .
Cl Cl 0.10683(14) -0.03457(12) 0.75598(11) 0.0360(2) Uani 1 1 d . . .
O4 O 0.5816(3) 0.3512(4) 0.9896(3) 0.0368(7) Uani 1 1 d . . .
N62 N -0.0045(5) 0.2688(5) 0.5283(4) 0.0346(8) Uani 1 1 d . . .
N1 N 0.3944(4) 0.2956(4) 1.2491(3) 0.0300(8) Uani 1 1 d . . .
N3 N 0.6117(4) 0.3390(4) 1.1963(3) 0.0282(7) Uani 1 1 d . . .
O2 O 0.6433(4) 0.3199(4) 1.4014(3) 0.0497(9) Uani 1 1 d . . .
O3X O 0.5557(4) 0.0117(4) 0.8619(4) 0.0567(11) Uani 1 1 d . . .
O2X O 0.2673(5) -0.0248(4) 0.4665(3) 0.0485(9) Uani 1 1 d . . .
O1X O 0.4989(4) 0.3825(4) 0.6941(4) 0.0480(9) Uani 1 1 d . . .
N8 N 0.1416(4) 0.2727(4) 1.0927(4) 0.0352(8) Uani 1 1 d . . .
N5 N 0.2544(4) 0.2775(3) 0.8999(3) 0.0217(6) Uani 1 1 d . . .
C4A C 0.3536(4) 0.2916(4) 1.0258(4) 0.0226(8) Uani 1 1 d . . .
C61 C 0.0066(5) 0.2922(4) 0.7382(4) 0.0273(8) Uani 1 1 d . . .
N61 N 0.0637(4) 0.2461(4) 0.6531(3) 0.0245(7) Uani 1 1 d . . .
C4 C 0.5233(4) 0.3266(4) 1.0643(4) 0.0246(8) Uani 1 1 d . . .
C3 C 0.7813(5) 0.3846(5) 1.2445(5) 0.0363(10) Uani 1 1 d . . .
H3A H 0.8296 0.3899 1.3375 0.054 Uiso 1 1 calc R . .
H3B H 0.8014 0.4779 1.2282 0.054 Uiso 1 1 calc R . .
H3C H 0.8241 0.3161 1.1995 0.054 Uiso 1 1 calc R . .
C7 C 0.0444(5) 0.2711(5) 0.9703(5) 0.0366(10) Uani 1 1 d . . .
C1X C 0.4118(5) 0.3003(5) 0.7053(4) 0.0310(9) Uani 1 1 d . . .
C8A C 0.2945(5) 0.2889(4) 1.1216(4) 0.0259(8) Uani 1 1 d . . .
C62 C -0.1295(5) 0.3719(6) 0.7062(5) 0.0448(13) Uani 1 1 d . . .
H62A H -0.1758 0.3662 0.6131 0.067 Uiso 1 1 calc R . .
H62B H -0.0942 0.4713 0.7527 0.067 Uiso 1 1 calc R . .
H62C H -0.2062 0.3296 0.7322 0.067 Uiso 1 1 calc R . .
C2X C 0.2660(5) 0.0404(5) 0.5613(4) 0.0325(9) Uani 1 1 d . . .
C6 C 0.1015(5) 0.2815(4) 0.8725(4) 0.0256(8) Uani 1 1 d . . .
C71 C -0.1266(7) 0.2400(10) 0.9403(6) 0.075(2) Uani 1 1 d . . .
H71A H -0.1401 0.2378 1.0202 0.112 Uiso 1 1 calc R . .
H71B H -0.1715 0.1482 0.8792 0.112 Uiso 1 1 calc R . .
H71C H -0.1783 0.3142 0.9023 0.112 Uiso 1 1 calc R . .
C3X C 0.4537(5) 0.0675(5) 0.8101(5) 0.0322(9) Uani 1 1 d . . .
C2 C 0.5543(5) 0.3163(5) 1.2887(4) 0.0315(9) Uani 1 1 d . . .
C1 C 0.3333(7) 0.2775(8) 1.3483(5) 0.0560(15) Uani 1 1 d . . .
H1A H 0.2206 0.2639 1.3087 0.084 Uiso 1 1 calc R . .
H1B H 0.3724 0.3621 1.4193 0.084 Uiso 1 1 calc R . .
H1C H 0.3669 0.1947 1.3818 0.084 Uiso 1 1 calc R . .
H61 H 0.020(7) 0.203(6) 0.475(6) 0.050(17) Uiso 1 1 d . . .
H62 H -0.095(7) 0.272(6) 0.503(6) 0.039(15) Uiso 1 1 d . . .

loop_
_atom_site_aniso_label
_atom_site_aniso_U_11
_atom_site_aniso_U_22
_atom_site_aniso_U_33
_atom_site_aniso_U_23
_atom_site_aniso_U_13
_atom_site_aniso_U_12
Re 0.02297(9) 0.02540(9) 0.02026(9) 0.00295(6) 0.00902(6) 0.00412(6)
Cl 0.0428(6) 0.0298(5) 0.0360(6) 0.0055(4) 0.0189(5) -0.0008(4)
O4 0.0233(15) 0.057(2) 0.0291(17) 0.0071(15) 0.0119(13) 0.0031(14)
N62 0.032(2) 0.043(2) 0.0227(19) 0.0082(16) 0.0035(16) 0.0084(17)
N1 0.0329(19) 0.0374(19) 0.0183(17) 0.0076(14) 0.0088(14) 0.0039(15)
N3 0.0221(16) 0.0296(17) 0.0250(17) 0.0047(14) 0.0020(14) 0.0036(13)
O2 0.045(2) 0.068(2) 0.0292(18) 0.0204(17) 0.0029(15) 0.0114(18)
O3X 0.039(2) 0.048(2) 0.072(3) 0.017(2) 0.0068(19) 0.0194(17)
O2X 0.064(2) 0.047(2) 0.0334(19) -0.0083(16) 0.0276(18) 0.0022(18)
O1X 0.051(2) 0.0389(19) 0.064(2) 0.0130(17) 0.0350(19) -0.0013(16)
N8 0.0293(19) 0.051(2) 0.0239(18) 0.0038(16) 0.0122(15) 0.0015(16)
N5 0.0205(15) 0.0245(16) 0.0164(15) -0.0003(12) 0.0058(12) 0.0034(12)
C4A 0.0200(18) 0.0239(18) 0.0194(18) 0.0017(14) 0.0046(14) 0.0043(14)
C61 0.0196(18) 0.032(2) 0.024(2) 0.0013(16) 0.0038(15) 0.0061(15)
N61 0.0211(16) 0.0271(16) 0.0202(16) 0.0051(13) 0.0028(13) 0.0043(13)
C4 0.0202(18) 0.0289(19) 0.0208(19) 0.0038(15) 0.0044(15) 0.0072(15)
C3 0.024(2) 0.036(2) 0.035(2) 0.0065(19) -0.0011(18) 0.0019(18)
C7 0.025(2) 0.054(3) 0.029(2) 0.004(2) 0.0111(18) 0.0057(19)
C1X 0.034(2) 0.033(2) 0.026(2) 0.0002(17) 0.0137(18) 0.0126(18)
C8A 0.027(2) 0.0261(19) 0.0229(19) 0.0033(15) 0.0096(16) 0.0028(15)
C62 0.029(2) 0.058(3) 0.036(3) -0.003(2) 0.004(2) 0.019(2)
C2X 0.033(2) 0.031(2) 0.033(2) 0.0069(18) 0.0144(19) 0.0003(17)
C6 0.0205(18) 0.030(2) 0.0220(19) -0.0003(15) 0.0068(15) 0.0047(15)
C71 0.028(3) 0.147(7) 0.050(4) 0.018(4) 0.019(3) 0.005(3)
C3X 0.032(2) 0.029(2) 0.034(2) 0.0031(18) 0.0138(19) 0.0030(18)
C2 0.034(2) 0.032(2) 0.023(2) 0.0093(17) 0.0045(17) 0.0070(18)
C1 0.055(3) 0.092(5) 0.030(3) 0.026(3) 0.020(2) 0.012(3)

loop_
_atom_type_symbol
_atom_type_description
_atom_type_scat_dispersion_real
_atom_type_scat_dispersion_imag
_atom_type_scat_source
C C 0.0033 0.0016 'International Tables Vol C Tables 4.2.6.8 and 6.1.1.4'
H H 0 0 'International Tables Vol C Tables 4.2.6.8 and 6.1.1.4'
N N 0.0061 0.0033 'International Tables Vol C Tables 4.2.6.8 and 6.1.1.4'
O O 0.0106 0.006 'International Tables Vol C Tables 4.2.6.8 and 6.1.1.4'
Cl Cl 0.1484 0.1585 'International Tables Vol C Tables 4.2.6.8 and 6.1.1.4'
Re Re -1.0185 7.231 'International Tables Vol C Tables 4.2.6.8 and 6.1.1.4'

loop_
_exptl_crystal_face_index_h
_exptl_crystal_face_index_k
_exptl_crystal_face_index_l
_exptl_crystal_face_perp_dist
-1 -1 -10 0.124
-16 1 19 0.12
5 0 -6 0.08
0 1 -1 0.12
-3 -2 3 0.14
0 -1 1 0.179
3 0 -1 0.18
-7 -1 3 0.183
16 -15 -2 0.197
0 -1 17 0.132
3 -5 2 0.179
-13 7 6 0.167
3 2 -3 0.13
11 12 4 0.23
-8 -1 -4 0.185
-11 -12 -2 0.195

loop_
_geom_angle_atom_site_label_1
_geom_angle_atom_site_label_2
_geom_angle_atom_site_label_3
_geom_angle
_geom_angle_site_symmetry_1
_geom_angle_site_symmetry_3
C1X Re C2X 87.80(18) . .
C1X Re C3X 89.45(19) . .
C2X Re C3X 86.84(19) . .
C1X Re N61 97.82(16) . .
C2X Re N61 101.06(17) . .
C3X Re N61 169.41(16) . .
C1X Re N5 97.51(15) . .
C2X Re N5 172.82(15) . .
C3X Re N5 98.00(16) . .
N61 Re N5 73.51(12) . .
C1X Re Cl 177.18(13) . .
C2X Re Cl 94.11(13) . .
C3X Re Cl 88.58(14) . .
N61 Re Cl 83.86(10) . .
N5 Re Cl 80.77(9) . .
N61 N62 H61 108(4) . .
N61 N62 H62 115(4) . .
H61 N62 H62 113(5) . .
C8A N1 C2 121.8(4) . .
C8A N1 C1 120.8(4) . .
C2 N1 C1 117.4(4) . .
C4 N3 C2 125.9(4) . .
C4 N3 C3 117.2(4) . .
C2 N3 C3 116.8(4) . .
C8A N8 C7 118.0(4) . .
C4A N5 C6 118.5(3) . .
C4A N5 Re 126.9(3) . .
C6 N5 Re 108.8(2) . .
N5 C4A C8A 119.7(4) . .
N5 C4A C4 119.8(4) . .
C8A C4A C4 120.1(3) . .
N61 C61 C6 114.5(3) . .
N61 C61 C62 122.3(4) . .
C6 C61 C62 122.5(4) . .
C61 N61 N62 119.2(4) . .
C61 N61 Re 117.1(3) . .
N62 N61 Re 123.4(3) . .
O4 C4 N3 122.2(4) . .
O4 C4 C4A 123.7(4) . .
N3 C4 C4A 113.9(3) . .
N3 C3 H3A 109.5 . .
N3 C3 H3B 109.5 . .
H3A C3 H3B 109.5 . .
N3 C3 H3C 109.5 . .
H3A C3 H3C 109.5 . .
H3B C3 H3C 109.5 . .
N8 C7 C6 121.0(4) . .
N8 C7 C71 115.8(4) . .
C6 C7 C71 122.8(4) . .
O1X C1X Re 176.2(4) . .
N8 C8A N1 117.7(4) . .
N8 C8A C4A 122.1(4) . .
N1 C8A C4A 120.1(4) . .
C61 C62 H62A 109.5 . .
C61 C62 H62B 109.5 . .
H62A C62 H62B 109.5 . .
C61 C62 H62C 109.5 . .
H62A C62 H62C 109.5 . .
H62B C62 H62C 109.5 . .
O2X C2X Re 176.8(4) . .
N5 C6 C7 119.4(4) . .
N5 C6 C61 115.1(4) . .
C7 C6 C61 125.4(4) . .
C7 C71 H71A 109.5 . .
C7 C71 H71B 109.5 . .
H71A C71 H71B 109.5 . .
C7 C71 H71C 109.5 . .
H71A C71 H71C 109.5 . .
H71B C71 H71C 109.5 . .
O3X C3X Re 177.5(4) . .
O2 C2 N1 121.9(4) . .
O2 C2 N3 120.8(4) . .
N1 C2 N3 117.2(4) . .
N1 C1 H1A 109.5 . .
N1 C1 H1B 109.5 . .
H1A C1 H1B 109.5 . .
N1 C1 H1C 109.5 . .
H1A C1 H1C 109.5 . .
H1B C1 H1C 109.5 . .

loop_
_geom_bond_atom_site_label_1
_geom_bond_atom_site_label_2
_geom_bond_distance
_geom_bond_site_symmetry_2
Re C1X 1.899(5) .
Re C2X 1.907(5) .
Re C3X 1.920(5) .
Re N61 2.151(3) .
Re N5 2.219(3) .
Re Cl 2.4781(11) .
O4 C4 1.211(5) .
N62 N61 1.371(5) .
N62 H61 0.89(6) .
N62 H62 0.79(6) .
N1 C8A 1.369(5) .
N1 C2 1.371(6) .
N1 C1 1.468(6) .
N3 C4 1.376(5) .
N3 C2 1.383(6) .
N3 C3 1.463(5) .
O2 C2 1.216(5) .
O3X C3X 1.140(6) .
O2X C2X 1.140(5) .
O1X C1X 1.143(6) .
N8 C8A 1.327(5) .
N8 C7 1.327(6) .
N5 C4A 1.341(5) .
N5 C6 1.345(5) .
C4A C8A 1.392(6) .
C4A C4 1.466(5) .
C61 N61 1.294(5) .
C61 C6 1.461(6) .
C61 C62 1.491(6) .
C3 H3A 0.96 .
C3 H3B 0.96 .
C3 H3C 0.96 .
C7 C6 1.412(6) .
C7 C71 1.493(7) .
C62 H62A 0.96 .
C62 H62B 0.96 .
C62 H62C 0.96 .
C71 H71A 0.96 .
C71 H71B 0.96 .
C71 H71C 0.96 .
C1 H1A 0.96 .
C1 H1B 0.96 .
C1 H1C 0.96 .
